data_7251905
loop_
_publ_author_name
'Ben Mahmoud, Iteb'
'Alghamdi, Mashael A.'
'Lazreg Aref, Houda'
'Mhadhbi, Noureddine'
'Nasrallah, Hossam H.'
'Guesmi, Ahlem'
'Ben Hamadi, Naoufel'
'Walha, Sandra'
'Costantino, Ferdinando'
'Na\"ili, Houcine'

_publ_section_title
;
 Diethylenetriamine-driven assembly of a dimeric cadmium bromide hybrid
 and an organic bromide salt: structural, vibrational, optical, in silico
 study and biological insights
;
_journal_issue 23
_journal_name_full 'RSC Advances'
_journal_page_first 20526
_journal_page_last 20543
_journal_paper_doi 10.1039/D6RA02827F
_journal_volume 16
_journal_year 2026
_chemical_formula_moiety 'Br5 Cd, H2 O, C4 H16 N3'
_chemical_formula_sum 'C4 H18 Br5 Cd N3 O'
_chemical_formula_weight 636.16
_space_group_crystal_system monoclinic
_space_group_IT_number 14
_space_group_name_Hall '-P 2ybc'
_space_group_name_H-M_alt 'P 1 21/c 1'
_atom_sites_solution_hydrogens mixed
_audit_creation_date 2026-04-12
_audit_creation_method
;
Olex2 1.5
(compiled 2025.07.13 svn.rb7424aed for OlexSys, GUI svn.r7314)
;
_audit_update_record
;
2026-04-12 deposited with the CCDC.	2026-04-14 downloaded from the CCDC.
;
_cell_angle_alpha 90
_cell_angle_beta 110.462(3)
_cell_angle_gamma 90
_cell_formula_units_Z 4
_cell_length_a 10.3311(3)
_cell_length_b 10.4970(2)
_cell_length_c 14.6429(3)
_cell_measurement_reflns_used 10957
_cell_measurement_temperature 100.0(2)
_cell_measurement_theta_max 31.1550
_cell_measurement_theta_min 2.4390
_cell_volume 1487.76(7)
_computing_cell_refinement 'CrysAlisPro 1.171.43.92a (Rigaku OD, 2023)'
_computing_data_collection 'CrysAlisPro system (CCD 42.100a 64-bit (release 16-08-2023))'
_computing_data_reduction 'CrysAlisPro 1.171.43.92a (Rigaku OD, 2023)'
_computing_molecular_graphics 'Olex2 1.5 (Dolomanov et al., 2009)'
_computing_publication_material 'Olex2 1.5 (Dolomanov et al., 2009)'
_computing_structure_refinement 'SHELXL 2018/3 (Sheldrick, 2015)'
_computing_structure_solution 'SHELXT  (Sheldrick, 2015)'
_diffrn_ambient_temperature 100.15
_diffrn_detector_area_resol_mean 10.0000
_diffrn_detector_type 'HyPix-Arc 100'
_diffrn_measured_fraction_theta_full 0.994
_diffrn_measured_fraction_theta_max 0.801
_diffrn_measurement_details
;
List of Runs (angles in degrees, time in seconds):

  # Type    Start    End  Width  t~exp~   \w     \q     \k     \f   Frames
#--------------------------------------------------------------------------
  1  \w     16.00  53.00   0.50    2.52    --    8.00-120.00 -83.01   74
  2  \w      8.00  42.00   0.50    2.52    --    8.00-101.00 -33.47   68
  3  \w     10.00  54.00   0.50    2.52    --    8.00-121.00  41.35   88
  4  \w    -82.00   3.00   0.50    2.52    --   -5.37 -45.00  35.00  170
  5  \w      1.00  45.00   0.50    2.52    --    8.00-107.00  76.30   88
  6  \w    -11.00  14.00   0.50    2.52    --    8.00 -89.00-153.04   50
  7  \w    -20.00  26.00   0.50    2.52    --    6.38 -78.00-113.00   92
  8  \w    -71.00 -40.00   0.50    2.52    --    6.38 -19.00 -60.00   62
  9  \w    -71.00 -40.00   0.50    2.52    --    6.38 -19.00-150.00   62
;
_diffrn_measurement_device 'four-circle diffractometer'
_diffrn_measurement_device_type 'XtaLAB Synergy, Dualflex, HyPix-Arc 100'
_diffrn_measurement_method '\w scans'
_diffrn_radiation_type MoK\a
_diffrn_radiation_wavelength 0.71073
_diffrn_reflns_av_R_equivalents 0.0748
_diffrn_reflns_av_unetI/netI 0.0515
_diffrn_reflns_Laue_measured_fraction_full 0.994
_diffrn_reflns_Laue_measured_fraction_max 0.801
_diffrn_reflns_limit_h_max 14
_diffrn_reflns_limit_h_min -14
_diffrn_reflns_limit_k_max 15
_diffrn_reflns_limit_k_min -15
_diffrn_reflns_limit_l_max 20
_diffrn_reflns_limit_l_min -16
_diffrn_reflns_number 17601
_diffrn_reflns_point_group_measured_fraction_full 0.994
_diffrn_reflns_point_group_measured_fraction_max 0.801
_diffrn_reflns_theta_full 25.242
_diffrn_reflns_theta_max 31.243
_diffrn_reflns_theta_min 2.443
_exptl_absorpt_coefficient_mu 14.876
_exptl_absorpt_correction_T_max 1.00000
_exptl_absorpt_correction_T_min 0.08684
_exptl_absorpt_correction_type multi-scan
_exptl_absorpt_process_details
;
CrysAlisPro 1.171.43.92a (Rigaku Oxford Diffraction, 2023)
Empirical absorption correction using spherical harmonics,
implemented in SCALE3 ABSPACK scaling algorithm.
;
_exptl_crystal_colour colourless
_exptl_crystal_colour_primary colourless
_exptl_crystal_density_diffrn 2.840
_exptl_crystal_description block
_exptl_crystal_F_000 1176
_exptl_crystal_size_max 0.316
_exptl_crystal_size_mid 0.232
_exptl_crystal_size_min 0.116
_refine_diff_density_max 2.705
_refine_diff_density_min -1.963
_refine_diff_density_rms 0.331
_refine_ls_extinction_coef 0.0018(2)
_refine_ls_extinction_expression Fc^*^=kFc[1+0.001xFc^2^\l^3^/sin(2\q)]^-1/4^
_refine_ls_goodness_of_fit_ref 1.062
_refine_ls_hydrogen_treatment constr
_refine_ls_matrix_type full
_refine_ls_number_parameters 133
_refine_ls_number_reflns 3886
_refine_ls_number_restraints 0
_refine_ls_restrained_S_all 1.062
_refine_ls_R_factor_all 0.0475
_refine_ls_R_factor_gt 0.0414
_refine_ls_shift/su_max 0.012
_refine_ls_shift/su_mean 0.000
_refine_ls_structure_factor_coef Fsqd
_refine_ls_weighting_details 'w=1/[\s^2^(Fo^2^)+(0.0683P)^2^] where P=(Fo^2^+2Fc^2^)/3'
_refine_ls_weighting_scheme calc
_refine_ls_wR_factor_gt 0.1025
_refine_ls_wR_factor_ref 0.1049
_reflns_Friedel_coverage 0.000
_reflns_number_gt 3444
_reflns_number_total 3886
_reflns_threshold_expression 'I > 2\s(I)'
_cod_data_source_file d6ra02827f2.cif
_cod_data_source_block DETCDBR_publish
_cod_original_formula_sum 'C4 H18 Br5 Cd1 N3 O1'
_cod_database_code 7251905
_shelx_shelxl_version_number 2018/3
_shelx_space_group_comment
;
The symmetry employed for this shelxl refinement is uniquely defined
by the following loop, which should always be used as a source of
symmetry information in preference to the above space-group names.
They are only intended as comments.
;
_shelx_estimated_absorpt_t_max 0.277
_shelx_estimated_absorpt_t_min 0.089
_olex2_refinement_description
;
1. Fixed Uiso
 At 1.2 times of:
  All C(H,H) groups, All N(H,H) groups, All N(H,H,H) groups
 At 1.5 times of:
  All O(H,H) groups
2.a Free rotating group:
 O1(H1F,H1G)
2.b Secondary CH2 refined with riding coordinates:
 N2(H2A,H2B), C1(H1D,H1E), C2(H2C,H2D), C3(H3A,H3B), C4(H4A,H4B)
2.c Idealised Me refined as rotating group:
 N00A(H00A,H00B,H00C), N1(H1A,H1B,H1C)
;
_olex2_exptl_crystal_mounting_method 'The crystal was mounted on a MITIGEN holder in perfluoroether oil'
_olex2_submission_original_sample_id ETCdBr
_olex2_submission_special_instructions 'No special instructions were received'
_oxdiff_exptl_absorpt_empirical_details
;
Empirical correction (ABSPACK) includes:
- Absorption correction using spherical harmonics
- Frame scaling
;

loop_
_space_group_symop_operation_xyz
'x, y, z'
'-x, y+1/2, -z+1/2'
'-x, -y, -z'
'x, -y-1/2, z-1/2'

loop_
_atom_site_label
_atom_site_type_symbol
_atom_site_fract_x
_atom_site_fract_y
_atom_site_fract_z
_atom_site_U_iso_or_equiv
_atom_site_adp_type
_atom_site_occupancy
_atom_site_site_symmetry_order
_atom_site_calc_flag
_atom_site_refinement_flags_posn
_atom_site_refinement_flags_adp
_atom_site_refinement_flags_occupancy
_atom_site_disorder_assembly
_atom_site_disorder_group
Cd1 Cd 0.31605(3) 0.41290(3) 0.41340(2) 0.00733(11) Uani 1 1 d . . . . .
Br1 Br 0.09062(5) 0.31195(4) 0.44515(3) 0.00922(13) Uani 1 1 d . . . . .
Br2 Br 0.42653(5) 0.51052(4) 0.59937(3) 0.00856(13) Uani 1 1 d . . . . .
Br3 Br 0.44145(5) 0.17212(4) 0.47680(3) 0.00904(13) Uani 1 1 d . . . . .
Br4 Br 0.22479(5) 0.33385(4) 0.22162(3) 0.01000(13) Uani 1 1 d . . . . .
Br5 Br 0.18388(5) 0.63900(4) 0.34119(3) 0.01050(13) Uani 1 1 d . . . . .
O1 O 0.5397(4) 0.2284(3) 0.7192(3) 0.0149(8) Uani 1 1 d G . . . .
H1F H 0.522724 0.262680 0.662126 0.022 Uiso 1 1 d G U . . .
H1G H 0.462092 0.210165 0.727120 0.022 Uiso 1 1 d G U . . .
N00A N 0.1331(4) 1.0392(4) 0.1547(3) 0.0110(8) Uani 1 1 d . . . . .
H00A H 0.185768 1.044770 0.116418 0.013 Uiso 1 1 calc R U . . .
H00B H 0.100745 1.117880 0.161731 0.013 Uiso 1 1 calc R U . . .
H00C H 0.060627 0.985891 0.126476 0.013 Uiso 1 1 calc R U . . .
N1 N 0.3538(4) 0.9128(4) 0.6445(3) 0.0132(9) Uani 1 1 d . . . . .
H1A H 0.411232 0.931404 0.611353 0.016 Uiso 1 1 calc R U . . .
H1B H 0.397475 0.859440 0.694879 0.016 Uiso 1 1 calc R U . . .
H1C H 0.330316 0.985969 0.668260 0.016 Uiso 1 1 calc R U . . .
N2 N 0.2231(4) 0.9311(4) 0.4143(3) 0.0075(8) Uani 1 1 d . . . . .
H2A H 0.303284 0.975871 0.439044 0.009 Uiso 1 1 calc R U . . .
H2B H 0.244986 0.849879 0.403440 0.009 Uiso 1 1 calc R U . . .
C1 C 0.2273(5) 0.8503(4) 0.5780(3) 0.0106(9) Uani 1 1 d . . . . .
H1D H 0.163918 0.833459 0.614017 0.013 Uiso 1 1 calc R U . . .
H1E H 0.252893 0.767166 0.557162 0.013 Uiso 1 1 calc R U . . .
C2 C 0.1516(5) 0.9294(5) 0.4878(3) 0.0113(10) Uani 1 1 d . . . . .
H2C H 0.057298 0.894651 0.456531 0.014 Uiso 1 1 calc R U . . .
H2D H 0.142748 1.017902 0.508114 0.014 Uiso 1 1 calc R U . . .
C3 C 0.1362(5) 0.9891(4) 0.3201(3) 0.0091(9) Uani 1 1 d . . . . .
H3A H 0.111349 1.077531 0.330842 0.011 Uiso 1 1 calc R U . . .
H3B H 0.049968 0.939596 0.291191 0.011 Uiso 1 1 calc R U . . .
C4 C 0.2179(5) 0.9888(5) 0.2518(3) 0.0113(10) Uani 1 1 d . . . . .
H4A H 0.301778 1.041876 0.279743 0.014 Uiso 1 1 calc R U . . .
H4B H 0.247587 0.900783 0.244774 0.014 Uiso 1 1 calc R U . . .

loop_
_atom_site_aniso_label
_atom_site_aniso_U_11
_atom_site_aniso_U_22
_atom_site_aniso_U_33
_atom_site_aniso_U_23
_atom_site_aniso_U_13
_atom_site_aniso_U_12
Cd1 0.00722(19) 0.00672(19) 0.00726(19) -0.00062(11) 0.00153(15) -0.00045(11)
Br1 0.0082(3) 0.0082(2) 0.0108(2) -0.00006(15) 0.0029(2) -0.00046(16)
Br2 0.0081(3) 0.0097(2) 0.0079(2) -0.00186(15) 0.00289(19) -0.00152(16)
Br3 0.0081(3) 0.0062(2) 0.0114(2) -0.00081(15) 0.0017(2) 0.00074(16)
Br4 0.0112(3) 0.0088(2) 0.0087(2) -0.00200(15) 0.0018(2) -0.00070(16)
Br5 0.0101(3) 0.0060(2) 0.0134(3) -0.00025(16) 0.0016(2) 0.00052(16)
O1 0.017(2) 0.0173(19) 0.0095(16) 0.0049(13) 0.0039(15) 0.0011(15)
N00A 0.010(2) 0.011(2) 0.0114(19) -0.0010(15) 0.0037(17) -0.0002(15)
N1 0.012(2) 0.015(2) 0.011(2) -0.0015(15) 0.0024(18) 0.0014(16)
N2 0.0049(19) 0.0074(18) 0.0086(19) -0.0004(13) 0.0003(16) -0.0010(14)
C1 0.009(2) 0.010(2) 0.012(2) -0.0007(17) 0.003(2) -0.0046(17)
C2 0.009(2) 0.012(2) 0.013(2) 0.0009(17) 0.004(2) 0.0020(17)
C3 0.009(2) 0.008(2) 0.009(2) 0.0008(16) 0.002(2) -0.0007(17)
C4 0.011(2) 0.011(2) 0.010(2) 0.0028(17) 0.001(2) 0.0005(18)

loop_
_atom_type_symbol
_atom_type_description
_atom_type_scat_dispersion_real
_atom_type_scat_dispersion_imag
_atom_type_scat_source
C C 0.0033 0.0016 'International Tables Vol C Tables 4.2.6.8 and 6.1.1.4'
H H 0.0000 0.0000 'International Tables Vol C Tables 4.2.6.8 and 6.1.1.4'
Br Br -0.2901 2.4595 'International Tables Vol C Tables 4.2.6.8 and 6.1.1.4'
Cd Cd -0.8075 1.2024 'International Tables Vol C Tables 4.2.6.8 and 6.1.1.4'
N N 0.0061 0.0033 'International Tables Vol C Tables 4.2.6.8 and 6.1.1.4'
O O 0.0106 0.0060 'International Tables Vol C Tables 4.2.6.8 and 6.1.1.4'

loop_
_exptl_crystal_face_index_h
_exptl_crystal_face_index_k
_exptl_crystal_face_index_l
_exptl_crystal_face_perp_dist
10 11 -5 0.1068
-8 2 -12 0.1277
1 2 -1 0.1103
0 -1 1 0.0969
1 1 0 0.1389
-1 -2 1 0.1069
0 1 0 0.1376
1 -2 1 0.1060
0 1 1 0.1127
-1 2 0 0.1792
1 -2 0 0.0961
-1 1 0 0.1739
2 -2 0 0.1064
1 -1 -1 0.0850
-1 1 1 0.1356
-2 1 0 0.1486
0 -14 -7 0.0978
7 3 13 0.1592
9 -2 -19 0.0538
-10 2 19 0.0607
11 7 -13 0.0893
-10 -8 15 0.0777

loop_
_geom_angle_atom_site_label_1
_geom_angle_atom_site_label_2
_geom_angle_atom_site_label_3
_geom_angle
_geom_angle_site_symmetry_1
_geom_angle_site_symmetry_3
_geom_angle_publ_flag
Br1 Cd1 Br2 93.389(17) . . ?
Br1 Cd1 Br5 93.528(17) . . ?
Br2 Cd1 Br5 92.142(16) . . ?
Br1 Cd1 Br4 92.753(17) . . ?
Br2 Cd1 Br4 173.543(19) . . ?
Br5 Cd1 Br4 85.491(16) . . ?
Br1 Cd1 Br3 85.307(16) . . ?
Br2 Cd1 Br3 91.367(16) . . ?
Br5 Cd1 Br3 176.362(18) . . ?
Br4 Cd1 Br3 91.118(16) . . ?
Br1 Cd1 Br2 171.367(19) . 3_666 ?
Br2 Cd1 Br2 83.462(16) . 3_666 ?
Br5 Cd1 Br2 94.619(17) . 3_666 ?
Br4 Cd1 Br2 90.732(17) . 3_666 ?
Br3 Cd1 Br2 86.730(16) . 3_666 ?
Cd1 Br2 Cd1 96.538(16) . 3_666 ?
H1F O1 H1G 109.5 . . ?
C4 N00A H00A 109.5 . . ?
C4 N00A H00B 109.5 . . ?
H00A N00A H00B 109.5 . . ?
C4 N00A H00C 109.5 . . ?
H00A N00A H00C 109.5 . . ?
H00B N00A H00C 109.5 . . ?
C1 N1 H1A 109.5 . . ?
C1 N1 H1B 109.5 . . ?
H1A N1 H1B 109.5 . . ?
C1 N1 H1C 109.5 . . ?
H1A N1 H1C 109.5 . . ?
H1B N1 H1C 109.5 . . ?
C3 N2 C2 112.4(4) . . ?
C3 N2 H2A 109.1 . . ?
C2 N2 H2A 109.1 . . ?
C3 N2 H2B 109.1 . . ?
C2 N2 H2B 109.1 . . ?
H2A N2 H2B 107.9 . . ?
N1 C1 C2 113.3(4) . . ?
N1 C1 H1D 108.9 . . ?
C2 C1 H1D 108.9 . . ?
N1 C1 H1E 108.9 . . ?
C2 C1 H1E 108.9 . . ?
H1D C1 H1E 107.7 . . ?
N2 C2 C1 113.3(4) . . ?
N2 C2 H2C 108.9 . . ?
C1 C2 H2C 108.9 . . ?
N2 C2 H2D 108.9 . . ?
C1 C2 H2D 108.9 . . ?
H2C C2 H2D 107.7 . . ?
N2 C3 C4 108.4(4) . . ?
N2 C3 H3A 110.0 . . ?
C4 C3 H3A 110.0 . . ?
N2 C3 H3B 110.0 . . ?
C4 C3 H3B 110.0 . . ?
H3A C3 H3B 108.4 . . ?
N00A C4 C3 110.6(4) . . ?
N00A C4 H4A 109.5 . . ?
C3 C4 H4A 109.5 . . ?
N00A C4 H4B 109.5 . . ?
C3 C4 H4B 109.5 . . ?
H4A C4 H4B 108.1 . . ?

loop_
_geom_bond_atom_site_label_1
_geom_bond_atom_site_label_2
_geom_bond_distance
_geom_bond_site_symmetry_2
_geom_bond_publ_flag
Cd1 Br1 2.7422(6) . ?
Cd1 Br2 2.7559(5) . ?
Cd1 Br5 2.7579(5) . ?
Cd1 Br4 2.7590(5) . ?
Cd1 Br3 2.8438(5) . ?
Cd1 Br2 2.8462(6) 3_666 ?
O1 H1F 0.8697 . ?
O1 H1G 0.8703 . ?
N00A C4 1.482(6) . ?
N00A H00A 0.9100 . ?
N00A H00B 0.9100 . ?
N00A H00C 0.9100 . ?
N1 C1 1.482(6) . ?
N1 H1A 0.9100 . ?
N1 H1B 0.9100 . ?
N1 H1C 0.9100 . ?
N2 C3 1.488(6) . ?
N2 C2 1.503(6) . ?
N2 H2A 0.9100 . ?
N2 H2B 0.9100 . ?
C1 C2 1.524(7) . ?
C1 H1D 0.9900 . ?
C1 H1E 0.9900 . ?
C2 H2C 0.9900 . ?
C2 H2D 0.9900 . ?
C3 C4 1.517(7) . ?
C3 H3A 0.9900 . ?
C3 H3B 0.9900 . ?
C4 H4A 0.9900 . ?
C4 H4B 0.9900 . ?

loop_
_geom_hbond_atom_site_label_D
_geom_hbond_atom_site_label_H
_geom_hbond_atom_site_label_A
_geom_hbond_distance_DH
_geom_hbond_distance_HA
_geom_hbond_distance_DA
_geom_hbond_angle_DHA
_geom_hbond_site_symmetry_A
_geom_hbond_publ_flag
O1 H1F Br2 0.87 2.82 3.432(4) 128.6 . yes
O1 H1F Br3 0.87 2.72 3.385(4) 134.7 . yes
O1 H1G Br4 0.87 2.47 3.330(4) 170.9 4_566 yes
N00A H00C Br1 0.91 2.39 3.287(4) 167.3 2 yes
N00A H00A Br2 0.91 2.65 3.441(4) 145.9 4_575 yes
N00A H00B Br4 0.91 2.60 3.282(4) 132.2 1_565 yes
N1 H1A Br3 0.91 2.56 3.325(5) 142.5 3_666 yes
N1 H1C Br4 0.91 2.44 3.343(4) 169.5 4_576 yes
N1 H1B O1 0.91 1.82 2.721(6) 168.3 2_656 yes
N2 H2A Br3 0.91 2.46 3.299(4) 154.0 1_565 yes
N2 H2B Br5 0.91 2.39 3.226(4) 152.2 . yes
C4 H4B O1 0.99 2.48 3.303(6) 140.6 3_666 yes

loop_
_geom_torsion_atom_site_label_1
_geom_torsion_atom_site_label_2
_geom_torsion_atom_site_label_3
_geom_torsion_atom_site_label_4
_geom_torsion
_geom_torsion_site_symmetry_1
_geom_torsion_site_symmetry_2
_geom_torsion_site_symmetry_3
_geom_torsion_site_symmetry_4
_geom_torsion_publ_flag
C3 N2 C2 C1 170.0(4) . . . . ?
N1 C1 C2 N2 74.0(5) . . . . ?
C2 N2 C3 C4 178.9(4) . . . . ?
N2 C3 C4 N00A 176.9(4) . . . . ?
